data_7206892
loop_
_publ_author_name
'Yong, Guo-Ping'
'Zhang, Yi-Man'
'She, Wen-Long'
'Li, Ying-Zhou'

_publ_section_title
;
 Stacking-induced white-light and blue-light phosphorescence from purely
 organic radical materials
;
_journal_issue 46
_journal_name_full 'Journal of Materials Chemistry'
_journal_page_first 18520
_journal_paper_doi 10.1039/c1jm14690d
_journal_volume 21
_journal_year 2011
_chemical_formula_sum 'C9 H8 N2 O4'
_chemical_formula_weight 208.17
_chemical_name_systematic
;
?
;
_space_group_IT_number 13
_symmetry_cell_setting monoclinic
_symmetry_space_group_name_Hall '-P 2yc'
_symmetry_space_group_name_H-M 'P 1 2/c 1'
_atom_sites_solution_hydrogens geom
_atom_sites_solution_primary direct
_atom_sites_solution_secondary difmap
_audit_creation_method SHELXL-97
_cell_angle_alpha 90.00
_cell_angle_beta 103.23(3)
_cell_angle_gamma 90.00
_cell_formula_units_Z 4
_cell_length_a 6.8155(14)
_cell_length_b 11.734(2)
_cell_length_c 11.551(2)
_cell_measurement_temperature 293(2)
_cell_volume 899.3(3)
_computing_structure_refinement 'SHELXL-97 (Sheldrick, 1997)'
_computing_structure_solution 'SHELXS-97 (Sheldrick, 1990)'
_diffrn_ambient_temperature 293(2)
_diffrn_measured_fraction_theta_full 0.997
_diffrn_measured_fraction_theta_max 0.997
_diffrn_radiation_monochromator graphite
_diffrn_radiation_source 'fine-focus sealed tube'
_diffrn_radiation_type MoK\a
_diffrn_radiation_wavelength 0.71073
_diffrn_reflns_av_R_equivalents 0.0627
_diffrn_reflns_av_sigmaI/netI 0.0731
_diffrn_reflns_limit_h_max 7
_diffrn_reflns_limit_h_min -8
_diffrn_reflns_limit_k_max 13
_diffrn_reflns_limit_k_min -13
_diffrn_reflns_limit_l_max 13
_diffrn_reflns_limit_l_min -11
_diffrn_reflns_number 3671
_diffrn_reflns_theta_full 24.71
_diffrn_reflns_theta_max 24.71
_diffrn_reflns_theta_min 3.07
_exptl_absorpt_coefficient_mu 0.123
_exptl_absorpt_correction_T_max 0.972
_exptl_absorpt_correction_T_min 0.965
_exptl_absorpt_correction_type multi-scan
_exptl_crystal_density_diffrn 1.530
_exptl_crystal_density_method 'not measured'
_exptl_crystal_F_000 428
_exptl_crystal_size_max 0.29
_exptl_crystal_size_mid 0.26
_exptl_crystal_size_min 0.23
_refine_diff_density_max 0.507
_refine_diff_density_min -0.364
_refine_diff_density_rms 0.133
_refine_ls_extinction_method none
_refine_ls_goodness_of_fit_ref 1.069
_refine_ls_hydrogen_treatment mixed
_refine_ls_matrix_type full
_refine_ls_number_parameters 145
_refine_ls_number_reflns 1522
_refine_ls_number_restraints 0
_refine_ls_restrained_S_all 1.069
_refine_ls_R_factor_all 0.1529
_refine_ls_R_factor_gt 0.0923
_refine_ls_shift/su_max 0.000
_refine_ls_shift/su_mean 0.000
_refine_ls_structure_factor_coef Fsqd
_refine_ls_weighting_details 'calc w=1/[\s^2^(Fo^2^)+(0.1337P)^2^+0.0000P] where P=(Fo^2^+2Fc^2^)/3'
_refine_ls_weighting_scheme calc
_refine_ls_wR_factor_gt 0.2330
_refine_ls_wR_factor_ref 0.2717
_reflns_number_gt 815
_reflns_number_total 1522
_reflns_threshold_expression >2sigma(I)
_cod_data_source_file c1jm14690d.txt
_cod_data_source_block 1
_cod_original_sg_symbol_H-M P2/c
_cod_database_code 7206892

loop_
_symmetry_equiv_pos_as_xyz
'x, y, z'
'-x, y, -z+1/2'
'-x, -y, -z'
'x, -y, z-1/2'

loop_
_atom_site_label
_atom_site_type_symbol
_atom_site_fract_x
_atom_site_fract_y
_atom_site_fract_z
_atom_site_U_iso_or_equiv
_atom_site_adp_type
_atom_site_occupancy
_atom_site_symmetry_multiplicity
_atom_site_calc_flag
_atom_site_refinement_flags
C1 C 0.7503(7) 0.7499(4) 0.1839(4) 0.0536(13) Uani 1 1 d .
C2 C 0.7396(8) 0.6509(5) 0.2486(5) 0.0683(16) Uani 1 1 d .
H2A H 0.7296 0.6542 0.3275 0.082 Uiso 1 1 calc R
C3 C 0.7441(9) 0.5503(5) 0.1934(6) 0.0790(18) Uani 1 1 d .
H3A H 0.7334 0.4832 0.2343 0.095 Uiso 1 1 calc R
C4 C 0.7647(9) 0.5447(5) 0.0751(6) 0.0844(19) Uani 1 1 d .
H4A H 0.7728 0.4742 0.0398 0.101 Uiso 1 1 calc R
C5 C 0.7726(9) 0.6399(5) 0.0131(5) 0.0765(18) Uani 1 1 d .
H5A H 0.7824 0.6363 -0.0658 0.092 Uiso 1 1 calc R
C6 C 0.7684(7) 0.8540(4) 0.0255(4) 0.0558(14) Uani 1 1 d .
H6A H 0.7770 0.8751 -0.0508 0.067 Uiso 1 1 calc R
C7 C 0.7557(7) 0.9246(4) 0.1155(4) 0.0508(13) Uani 1 1 d .
C8 C 0.7523(7) 1.0494(4) 0.1258(4) 0.0551(14) Uani 1 1 d .
C9 C 0.7466(8) 1.1245(5) 0.0146(4) 0.0609(14) Uani 1 1 d .
N1 N 0.7469(6) 0.8599(3) 0.2131(3) 0.0546(12) Uani 1 1 d .
N2 N 0.7659(6) 0.7444(3) 0.0683(3) 0.0578(12) Uani 1 1 d .
O1 O 0.7501(7) 1.0936(3) 0.2197(3) 0.0898(15) Uani 1 1 d .
O2 O 0.7689(8) 1.2256(3) 0.0295(4) 0.1053(17) Uani 1 1 d .
O3 O 0.7213(6) 1.0696(3) -0.0795(3) 0.0798(13) Uani 1 1 d .
O4 O 1.0000 0.3219(6) 0.2500 0.119(3) Uani 1 2 d S
O4A O 1.5000 0.2978(5) 0.2500 0.121(2) Uani 1 2 d S
H1 H 0.724(8) 0.884(4) 0.298(5) 0.084(16) Uiso 1 1 d .
H2 H 0.935(14) 0.289(6) 0.186(8) 0.16(3) Uiso 1 1 d .

loop_
_atom_site_aniso_label
_atom_site_aniso_U_11
_atom_site_aniso_U_22
_atom_site_aniso_U_33
_atom_site_aniso_U_23
_atom_site_aniso_U_13
_atom_site_aniso_U_12
C1 0.047(3) 0.062(3) 0.051(3) 0.000(2) 0.009(2) -0.002(2)
C2 0.071(4) 0.071(4) 0.065(3) 0.009(3) 0.019(3) 0.006(3)
C3 0.090(5) 0.061(4) 0.087(5) 0.008(3) 0.023(4) 0.005(3)
C4 0.104(5) 0.055(4) 0.092(5) -0.005(3) 0.019(4) 0.011(3)
C5 0.091(4) 0.073(4) 0.064(4) -0.021(3) 0.015(3) 0.009(3)
C6 0.062(3) 0.062(3) 0.044(3) -0.001(2) 0.013(2) -0.003(3)
C7 0.053(3) 0.063(3) 0.039(3) -0.002(2) 0.015(2) -0.002(2)
C8 0.069(3) 0.056(3) 0.043(3) -0.003(2) 0.019(2) -0.008(3)
C9 0.067(3) 0.069(4) 0.047(3) -0.001(3) 0.014(3) -0.002(3)
N1 0.067(3) 0.055(3) 0.044(2) -0.0008(19) 0.018(2) 0.001(2)
N2 0.070(3) 0.055(3) 0.049(2) -0.0089(19) 0.016(2) 0.002(2)
O1 0.166(4) 0.060(2) 0.050(2) -0.0074(18) 0.037(2) -0.013(2)
O2 0.186(5) 0.053(3) 0.074(3) 0.004(2) 0.025(3) -0.009(3)
O3 0.116(3) 0.084(3) 0.043(2) 0.0021(18) 0.026(2) -0.006(2)
O4 0.142(7) 0.050(4) 0.141(8) 0.000 -0.017(6) 0.000
O4A 0.123(6) 0.081(4) 0.150(6) 0.000 0.013(5) 0.000

loop_
_atom_type_symbol
_atom_type_description
_atom_type_scat_dispersion_real
_atom_type_scat_dispersion_imag
_atom_type_scat_source
C C 0.0033 0.0016 'International Tables Vol C Tables 4.2.6.8 and 6.1.1.4'
H H 0.0000 0.0000 'International Tables Vol C Tables 4.2.6.8 and 6.1.1.4'
N N 0.0061 0.0033 'International Tables Vol C Tables 4.2.6.8 and 6.1.1.4'
O O 0.0106 0.0060 'International Tables Vol C Tables 4.2.6.8 and 6.1.1.4'

loop_
_geom_angle_atom_site_label_1
_geom_angle_atom_site_label_2
_geom_angle_atom_site_label_3
_geom_angle
N1 C1 N2 107.6(4)
N1 C1 C2 131.7(4)
N2 C1 C2 120.7(5)
C3 C2 C1 117.9(5)
C2 C3 C4 121.3(5)
C5 C4 C3 120.5(5)
C4 C5 N2 119.0(5)
C7 C6 N2 106.8(4)
C6 C7 N1 108.4(4)
C6 C7 C8 132.8(4)
N1 C7 C8 118.7(4)
O1 C8 C7 120.3(4)
O1 C8 C9 119.8(5)
C7 C8 C9 119.8(4)
O2 C9 O3 128.6(5)
O2 C9 C8 117.6(5)
O3 C9 C8 113.7(5)
C1 N1 C7 108.7(4)
C1 N2 C6 108.5(4)
C1 N2 C5 120.6(4)
C6 N2 C5 130.9(4)

loop_
_geom_bond_atom_site_label_1
_geom_bond_atom_site_label_2
_geom_bond_distance
C1 N1 1.336(6)
C1 N2 1.366(6)
C1 C2 1.391(7)
C2 C3 1.345(7)
C3 C4 1.407(8)
C4 C5 1.334(8)
C5 N2 1.387(6)
C6 C7 1.348(6)
C6 N2 1.379(6)
C7 N1 1.372(6)
C7 C8 1.469(7)
C8 O1 1.205(5)
C8 C9 1.551(7)
C9 O2 1.204(6)
C9 O3 1.241(6)
